data_2217574
loop_
_publ_author_name
'Xing, Zheng'
'Qu, Zhi-Rong'

_publ_section_title
;
 4-[(2<i>H</i>-Tetrazol-2-yl)methyl]benzonitrile
;
_journal_coeditor_code KP2157
_journal_issue 2
_journal_name_full 'Acta Crystallographica Section E'
_journal_page_first o445
_journal_page_last o445
_journal_paper_doi 10.1107/S1600536808000809
_journal_volume 64
_journal_year 2008
_chemical_formula_iupac 'C9 H7 N5'
_chemical_formula_moiety 'C9 H7 N5'
_chemical_formula_sum 'C9 H7 N5'
_chemical_formula_weight 185.20
_chemical_name_common 4-((2H-tetrazol-2-yl)methyl)benzonitrile
_chemical_name_systematic
;
4-[(2H-Tetrazol-2-yl)methyl]benzonitrile
;
_space_group_IT_number 2
_symmetry_cell_setting triclinic
_symmetry_space_group_name_Hall '-P 1'
_symmetry_space_group_name_H-M 'P -1'
_atom_sites_solution_hydrogens geom
_atom_sites_solution_secondary difmap
_audit_creation_method SHELXL-97
_cell_angle_alpha 81.088(3)
_cell_angle_beta 77.844(3)
_cell_angle_gamma 72.600(5)
_cell_formula_units_Z 2
_cell_length_a 5.7514(8)
_cell_length_b 7.4029(10)
_cell_length_c 11.3511(12)
_cell_measurement_reflns_used 655
_cell_measurement_temperature 293(2)
_cell_measurement_theta_max 27.3487
_cell_measurement_theta_min 3.2782
_cell_volume 448.64(10)
_computing_cell_refinement 'CrystalClear (Rigaku, 2005)'
_computing_data_collection 'CrystalClear (Rigaku, 2005)'
_computing_data_reduction 'CrystalClear (Rigaku, 2005)'
_computing_molecular_graphics 'SHELXTL (Sheldrick, 2008)'
_computing_publication_material 'SHELXTL (Sheldrick, 2008)'
_computing_structure_refinement 'SHELXL97 (Sheldrick, 2008)'
_computing_structure_solution 'SHELXS97 (Sheldrick, 2008)'
_diffrn_ambient_temperature 293(2)
_diffrn_detector_area_resol_mean 13.6612
_diffrn_measured_fraction_theta_full 0.984
_diffrn_measured_fraction_theta_max 0.984
_diffrn_measurement_device_type 'Rigaku Mercury2'
_diffrn_measurement_method CCD_Profile_fitting
_diffrn_radiation_monochromator graphite
_diffrn_radiation_source 'fine-focus sealed tube'
_diffrn_radiation_type MoK\a
_diffrn_radiation_wavelength 0.71073
_diffrn_reflns_av_R_equivalents 0.0452
_diffrn_reflns_av_sigmaI/netI 0.0636
_diffrn_reflns_limit_h_max 7
_diffrn_reflns_limit_h_min -7
_diffrn_reflns_limit_k_max 9
_diffrn_reflns_limit_k_min -9
_diffrn_reflns_limit_l_max 13
_diffrn_reflns_limit_l_min -13
_diffrn_reflns_number 4114
_diffrn_reflns_theta_full 25.99
_diffrn_reflns_theta_max 25.99
_diffrn_reflns_theta_min 3.28
_diffrn_standards_decay_% 0
_exptl_absorpt_coefficient_mu 0.092
_exptl_absorpt_correction_T_max 0.996
_exptl_absorpt_correction_T_min 0.980
_exptl_absorpt_correction_type multi-scan
_exptl_absorpt_process_details '(CrystalClear; Rigaku, 2005)'
_exptl_crystal_colour Colourless
_exptl_crystal_density_diffrn 1.371
_exptl_crystal_density_method 'not measured'
_exptl_crystal_description Block
_exptl_crystal_F_000 192
_exptl_crystal_size_max 0.2000
_exptl_crystal_size_mid 0.1200
_exptl_crystal_size_min 0.0200
_refine_diff_density_max 0.172
_refine_diff_density_min -0.156
_refine_ls_extinction_coef 0.044(14)
_refine_ls_extinction_expression Fc^*^=kFc[1+0.001xFc^2^\l^3^/sin(2\q)]^-1/4^
_refine_ls_extinction_method 'SHELXL97 (Sheldrick, 2008)'
_refine_ls_goodness_of_fit_ref 0.922
_refine_ls_hydrogen_treatment mixed
_refine_ls_matrix_type full
_refine_ls_number_parameters 132
_refine_ls_number_reflns 1720
_refine_ls_number_restraints 0
_refine_ls_restrained_S_all 0.922
_refine_ls_R_factor_all 0.1092
_refine_ls_R_factor_gt 0.0534
_refine_ls_shift/su_max 0.000
_refine_ls_shift/su_mean 0.000
_refine_ls_structure_factor_coef Fsqd
_refine_ls_weighting_details 'calc w=1/[\s^2^(Fo^2^)+(0.0718P)^2^] where P=(Fo^2^+2Fc^2^)/3'
_refine_ls_weighting_scheme calc
_refine_ls_wR_factor_gt 0.1230
_refine_ls_wR_factor_ref 0.1561
_reflns_number_gt 923
_reflns_number_total 1720
_reflns_threshold_expression I>2\s(I)
_cod_data_source_file kp2157.cif
_cod_data_source_block I
_cod_original_sg_symbol_H-M P-1
_cod_database_code 2217574
_cod_database_fobs_code 2217574

loop_
_symmetry_equiv_pos_as_xyz
'x, y, z'
'-x, -y, -z'

loop_
_atom_site_type_symbol
_atom_site_label
_atom_site_fract_x
_atom_site_fract_y
_atom_site_fract_z
_atom_site_U_iso_or_equiv
_atom_site_adp_type
_atom_site_calc_flag
_atom_site_refinement_flags
_atom_site_occupancy
N N2 1.0618(5) 0.2439(4) 0.4265(2) 0.0821(8) Uani d . 1
C C1 0.3315(4) 0.9248(4) 0.9005(2) 0.0554(6) Uani d . 1
C C2 0.4374(4) 0.7403(3) 0.8573(2) 0.0502(6) Uani d . 1
C C3 0.6613(4) 0.6272(3) 0.8855(2) 0.0547(7) Uani d . 1
H H3 0.7445 0.6703 0.9324 0.066 Uiso calc R 1
C C4 0.7606(4) 0.4506(3) 0.8438(2) 0.0560(7) Uani d . 1
H H4 0.9121 0.3749 0.8622 0.067 Uiso calc R 1
C C5 0.6377(4) 0.3841(3) 0.7748(2) 0.0525(6) Uani d . 1
C C6 0.4133(5) 0.4976(4) 0.7479(2) 0.0621(7) Uani d . 1
H H6 0.3292 0.4541 0.7018 0.075 Uiso calc R 1
C C7 0.3128(5) 0.6752(4) 0.7891(2) 0.0606(7) Uani d . 1
H H7 0.1613 0.7510 0.7708 0.073 Uiso calc R 1
C C8 0.7485(5) 0.1932(3) 0.7266(2) 0.0611(7) Uani d . 1
H H8A 0.8329 0.1040 0.7865 0.073 Uiso calc R 1
H H8B 0.6176 0.1460 0.7124 0.073 Uiso calc R 1
N N1 0.8605(4) 0.2339(4) 0.5064(2) 0.0764(7) Uani d . 1
C C9 1.2358(6) 0.2213(5) 0.4920(3) 0.0730(9) Uani d . 1
N N3 1.1596(4) 0.1945(3) 0.6083(2) 0.0703(7) Uani d . 1
N N4 0.9239(4) 0.2044(3) 0.61371(17) 0.0550(6) Uani d . 1
N N5 0.2481(4) 1.0719(3) 0.9343(2) 0.0770(8) Uani d . 1
H H9 1.385(6) 0.208(5) 0.462(3) 0.116(13) Uiso d . 1

loop_
_atom_site_aniso_label
_atom_site_aniso_U_11
_atom_site_aniso_U_22
_atom_site_aniso_U_33
_atom_site_aniso_U_12
_atom_site_aniso_U_13
_atom_site_aniso_U_23
N2 0.0782(17) 0.103(2) 0.0630(15) -0.0277(15) -0.0037(14) -0.0081(13)
C1 0.0509(14) 0.0546(15) 0.0616(16) -0.0117(13) -0.0132(12) -0.0098(13)
C2 0.0510(14) 0.0511(14) 0.0485(13) -0.0148(12) -0.0083(11) -0.0038(11)
C3 0.0527(15) 0.0602(16) 0.0554(15) -0.0151(12) -0.0162(12) -0.0101(12)
C4 0.0481(14) 0.0594(15) 0.0569(15) -0.0083(12) -0.0081(12) -0.0091(12)
C5 0.0569(15) 0.0506(14) 0.0493(14) -0.0184(12) -0.0030(12) -0.0045(11)
C6 0.0635(17) 0.0629(17) 0.0672(17) -0.0183(14) -0.0200(13) -0.0144(13)
C7 0.0489(14) 0.0657(17) 0.0690(17) -0.0118(12) -0.0165(12) -0.0113(13)
C8 0.0634(16) 0.0532(15) 0.0625(15) -0.0163(13) 0.0032(13) -0.0118(12)
N1 0.0705(16) 0.0940(18) 0.0654(15) -0.0193(14) -0.0167(13) -0.0102(13)
C9 0.063(2) 0.087(2) 0.070(2) -0.0270(17) 0.0022(17) -0.0190(16)
N3 0.0574(14) 0.0879(17) 0.0730(16) -0.0225(12) -0.0144(12) -0.0204(13)
N4 0.0550(13) 0.0549(12) 0.0575(13) -0.0148(10) -0.0104(10) -0.0124(10)
N5 0.0703(16) 0.0659(16) 0.0962(18) -0.0046(13) -0.0285(13) -0.0211(13)

loop_
_atom_type_symbol
_atom_type_description
_atom_type_scat_dispersion_real
_atom_type_scat_dispersion_imag
_atom_type_scat_source
C C 0.0033 0.0016 'International Tables Vol C Tables 4.2.6.8 and 6.1.1.4'
H H 0.0000 0.0000 'International Tables Vol C Tables 4.2.6.8 and 6.1.1.4'
N N 0.0061 0.0033 'International Tables Vol C Tables 4.2.6.8 and 6.1.1.4'

loop_
_geom_angle_atom_site_label_1
_geom_angle_atom_site_label_2
_geom_angle_atom_site_label_3
_geom_angle
C9 N2 N1 105.1(2)
N5 C1 C2 179.6(3)
C7 C2 C3 120.1(2)
C7 C2 C1 119.7(2)
C3 C2 C1 120.2(2)
C4 C3 C2 119.6(2)
C4 C3 H3 120.2
C2 C3 H3 120.2
C3 C4 C5 120.8(2)
C3 C4 H4 119.6
C5 C4 H4 119.6
C6 C5 C4 119.2(2)
C6 C5 C8 120.0(2)
C4 C5 C8 120.9(2)
C5 C6 C7 120.5(2)
C5 C6 H6 119.8
C7 C6 H6 119.8
C2 C7 C6 119.9(2)
C2 C7 H7 120.0
C6 C7 H7 120.0
N4 C8 C5 111.39(19)
N4 C8 H8A 109.4
C5 C8 H8A 109.4
N4 C8 H8B 109.4
C5 C8 H8B 109.4
H8A C8 H8B 108.0
N4 N1 N2 106.5(2)
N3 C9 N2 113.6(3)
N3 C9 H9 122(3)
N2 C9 H9 124(2)
C9 N3 N4 102.1(2)
N1 N4 N3 112.7(2)
N1 N4 C8 123.1(2)
N3 N4 C8 124.1(2)

loop_
_geom_bond_atom_site_label_1
_geom_bond_atom_site_label_2
_geom_bond_distance
N2 C9 1.326(4)
N2 N1 1.325(3)
C1 N5 1.141(3)
C1 C2 1.436(3)
C2 C7 1.379(3)
C2 C3 1.381(3)
C3 C4 1.375(3)
C3 H3 0.9300
C4 C5 1.384(3)
C4 H4 0.9300
C5 C6 1.379(3)
C5 C8 1.502(3)
C6 C7 1.380(3)
C6 H6 0.9300
C7 H7 0.9300
C8 N4 1.463(3)
C8 H8A 0.9700
C8 H8B 0.9700
N1 N4 1.312(3)
C9 N3 1.304(3)
C9 H9 0.84(3)
N3 N4 1.324(3)

loop_
_geom_torsion_atom_site_label_1
_geom_torsion_atom_site_label_2
_geom_torsion_atom_site_label_3
_geom_torsion_atom_site_label_4
_geom_torsion
C7 C2 C3 C4 0.8(4)
C1 C2 C3 C4 179.9(2)
C2 C3 C4 C5 -0.6(4)
C3 C4 C5 C6 0.1(4)
C3 C4 C5 C8 178.5(2)
C4 C5 C6 C7 0.1(4)
C8 C5 C6 C7 -178.3(2)
C3 C2 C7 C6 -0.6(4)
C1 C2 C7 C6 -179.7(2)
C5 C6 C7 C2 0.1(4)
C6 C5 C8 N4 94.9(3)
C4 C5 C8 N4 -83.5(3)
C9 N2 N1 N4 -0.6(3)
N1 N2 C9 N3 1.0(3)
N2 C9 N3 N4 -1.0(3)
N2 N1 N4 N3 0.0(3)
N2 N1 N4 C8 177.3(2)
C9 N3 N4 N1 0.6(3)
C9 N3 N4 C8 -176.6(2)
C5 C8 N4 N1 -92.0(3)
C5 C8 N4 N3 84.9(3)

loop_
_cod_related_entry_id
_cod_related_entry_database
_cod_related_entry_code
1 ChemSpider 14114324
